data_7054966
loop_
_publ_author_name
'Liu, Sui-Jun'
'Zheng, Teng-Fei'
'Bao, Jun'
'Dong, Piao-Ping'
'Liao, Jin-Sheng'
'Chen, Jing-Lin'
'Wen, He-Rui'
'Xu, Jian'
'Bu, Xian-He'

_publ_section_title
;
 Two GdIIIcomplexes derived from dicarboxylate ligands as cryogenic
 magnetorefrigerants
;
_journal_issue 9
_journal_name_full 'New J. Chem.'
_journal_page_first 6970
_journal_paper_doi 10.1039/C5NJ01229E
_journal_volume 39
_journal_year 2015
_chemical_formula_sum 'C4 H9 Gd O8'
_chemical_formula_weight 342.36
_chemical_name_systematic
; 
 ? 
;
_space_group_IT_number 14
_symmetry_cell_setting monoclinic
_symmetry_space_group_name_Hall '-P 2ybc'
_symmetry_space_group_name_H-M 'P 1 21/c 1'
_atom_sites_solution_hydrogens geom
_atom_sites_solution_primary direct
_atom_sites_solution_secondary difmap
_audit_creation_method SHELXL-97
_audit_update_record
;
2015-05-15 deposited with the CCDC.
2015-07-02 downloaded from the CCDC.
;
_cell_angle_alpha 90.00
_cell_angle_beta 95.76(3)
_cell_angle_gamma 90.00
_cell_formula_units_Z 4
_cell_length_a 10.950(2)
_cell_length_b 6.8081(14)
_cell_length_c 11.381(2)
_cell_measurement_reflns_used 7741
_cell_measurement_temperature 293(2)
_cell_measurement_theta_max 27.6
_cell_measurement_theta_min 3.0
_cell_volume 844.2(3)
_computing_cell_refinement CrystalClear
_computing_data_collection 'CrystalClear (Rigaku/MSC Inc., 2005)'
_computing_data_reduction CrystalClear
_computing_molecular_graphics 'Bruker SHELXTL'
_computing_publication_material 'Bruker SHELXTL'
_computing_structure_refinement 'SHELXL-97 (Sheldrick, 1997)'
_computing_structure_solution 'SHELXS-97 (Sheldrick, 1990)'
_diffrn_ambient_temperature 293(2)
_diffrn_measured_fraction_theta_full 0.985
_diffrn_measured_fraction_theta_max 0.985
_diffrn_measurement_device_type SCX-MINI
_diffrn_measurement_method \w
_diffrn_radiation_monochromator graphite
_diffrn_radiation_source 'fine-focus sealed tube'
_diffrn_radiation_type MoK\a
_diffrn_radiation_wavelength 0.71073
_diffrn_reflns_av_R_equivalents 0.0975
_diffrn_reflns_av_sigmaI/netI 0.0741
_diffrn_reflns_limit_h_max 13
_diffrn_reflns_limit_h_min -13
_diffrn_reflns_limit_k_max 8
_diffrn_reflns_limit_k_min -8
_diffrn_reflns_limit_l_max 13
_diffrn_reflns_limit_l_min -13
_diffrn_reflns_number 6792
_diffrn_reflns_theta_full 25.01
_diffrn_reflns_theta_max 25.01
_diffrn_reflns_theta_min 3.49
_diffrn_standards_decay_% 0
_diffrn_standards_interval_count 0
_diffrn_standards_interval_time 0
_diffrn_standards_number 0
_exptl_absorpt_coefficient_mu 7.871
_exptl_absorpt_correction_T_max 0.3020
_exptl_absorpt_correction_T_min 0.2538
_exptl_absorpt_correction_type multi-scan
_exptl_absorpt_process_details CrystalClear
_exptl_crystal_colour colorless
_exptl_crystal_density_diffrn 2.694
_exptl_crystal_density_method 'not measured'
_exptl_crystal_description block
_exptl_crystal_F_000 644
_exptl_crystal_size_max 0.24
_exptl_crystal_size_mid 0.22
_exptl_crystal_size_min 0.20
_refine_diff_density_max 3.864
_refine_diff_density_min -2.631
_refine_diff_density_rms 0.313
_refine_ls_extinction_method none
_refine_ls_goodness_of_fit_ref 1.172
_refine_ls_hydrogen_treatment mixed
_refine_ls_matrix_type full
_refine_ls_number_parameters 118
_refine_ls_number_reflns 1462
_refine_ls_number_restraints 6
_refine_ls_restrained_S_all 1.173
_refine_ls_R_factor_all 0.0619
_refine_ls_R_factor_gt 0.0561
_refine_ls_shift/su_max 0.000
_refine_ls_shift/su_mean 0.000
_refine_ls_structure_factor_coef Fsqd
_refine_ls_weighting_details 'calc w=1/[\s^2^(Fo^2^)+(0.0589P)^2^+3.7681P] where P=(Fo^2^+2Fc^2^)/3'
_refine_ls_weighting_scheme calc
_refine_ls_wR_factor_gt 0.1296
_refine_ls_wR_factor_ref 0.1329
_reflns_number_gt 1340
_reflns_number_total 1462
_reflns_threshold_expression >2sigma(I)
_cod_data_source_file c5nj01229e2.cif
_cod_data_source_block 1
_cod_depositor_comments
;
The following automatic conversions were performed:

'_exptl_absorpt_correction_type' value 'Multi-scan' changed to
'multi-scan' according to
/usr/data/users/saulius/crontab/automatic-downloads/rss-feeds/RSC/lib/dictionaries/cif_core.dic
dictionary named 'cif_core.dic' version 2.4.2 from 2011-04-26.

Automatic conversion script
Id: cif_fix_values 3271 2015-04-21 07:52:19Z andrius 

 Adding full bibliography for 7054966--7054967.cif.
;
_cod_original_sg_symbol_H-M P2(1)/c
_cod_database_code 7054966

loop_
_symmetry_equiv_pos_as_xyz
'x, y, z'
'-x, y+1/2, -z+1/2'
'-x, -y, -z'
'x, -y-1/2, z-1/2'

loop_
_atom_site_label
_atom_site_type_symbol
_atom_site_fract_x
_atom_site_fract_y
_atom_site_fract_z
_atom_site_U_iso_or_equiv
_atom_site_adp_type
_atom_site_occupancy
_atom_site_symmetry_multiplicity
_atom_site_calc_flag
_atom_site_refinement_flags
Gd1 Gd 0.84623(5) -0.02404(7) 0.90716(4) 0.0141(3) Uani 1 1 d .
O1W O 0.6515(8) -0.0518(12) 0.7843(7) 0.0253(19) Uani 1 1 d .
H1WA H 0.6586 -0.1618 0.7502 0.038 Uiso 1 1 d R
H1WB H 0.5774 -0.0326 0.7978 0.038 Uiso 1 1 d R
C1 C 0.8092(13) 0.4595(15) 0.8814(10) 0.021(3) Uani 1 1 d .
O4 O 0.7164(7) -0.1440(11) 1.0538(6) 0.0234(18) Uani 1 1 d U
O3 O 0.6984(8) 0.2176(10) 0.9803(6) 0.0224(19) Uani 1 1 d .
O2 O 0.8424(9) 0.6329(12) 0.8684(8) 0.039(2) Uani 1 1 d .
O5 O 0.5726(8) -0.1111(13) 1.1785(7) 0.030(2) Uani 1 1 d .
O2W O 0.8893(9) -0.0585(15) 0.6948(7) 0.037(2) Uani 1 1 d .
H2WA H 0.9654 -0.0840 0.6914 0.056 Uiso 1 1 d R
H2WB H 0.8491 -0.1539 0.6614 0.056 Uiso 1 1 d R
C4 C 0.6410(11) -0.0424(18) 1.1055(11) 0.023(3) Uani 1 1 d .
O6 O 1.0515(9) -0.0681(17) 0.9167(8) 0.050(3) Uani 1 1 d .
C3 C 0.6258(11) 0.1702(17) 1.0745(9) 0.021(3) Uani 1 1 d .
H3A H 0.5401 0.1980 1.0503 0.026 Uiso 1 1 calc R
H3B H 0.6515 0.2503 1.1430 0.026 Uiso 1 1 calc R
C2 C 0.7015(12) 0.4256(16) 0.9518(10) 0.023(3) Uani 1 1 d .
H2A H 0.7106 0.5031 1.0237 0.028 Uiso 1 1 calc R
H2B H 0.6258 0.4640 0.9060 0.028 Uiso 1 1 calc R
O1 O 0.8645(8) 0.3121(11) 0.8430(7) 0.029(2) Uani 1 1 d .
H6 H 1.0745 -0.1361 0.8612 0.044 Uiso 1 1 d R

loop_
_atom_site_aniso_label
_atom_site_aniso_U_11
_atom_site_aniso_U_22
_atom_site_aniso_U_33
_atom_site_aniso_U_23
_atom_site_aniso_U_13
_atom_site_aniso_U_12
Gd1 0.0150(5) 0.0075(3) 0.0199(4) -0.00130(19) 0.0028(3) -0.00006(19)
O1W 0.021(6) 0.020(4) 0.035(5) -0.006(4) 0.001(4) 0.001(3)
C1 0.034(9) 0.006(6) 0.024(6) 0.002(4) -0.001(5) -0.003(5)
O4 0.026(4) 0.016(3) 0.030(3) 0.006(3) 0.010(3) 0.009(3)
O3 0.028(5) 0.007(4) 0.035(4) 0.001(3) 0.017(4) 0.000(3)
O2 0.050(7) 0.013(5) 0.058(6) -0.001(4) 0.029(5) -0.005(4)
O5 0.024(6) 0.036(5) 0.032(4) 0.011(4) 0.012(4) 0.013(4)
O2W 0.035(7) 0.057(6) 0.020(4) 0.001(4) 0.009(4) 0.001(5)
C4 0.013(8) 0.021(7) 0.035(7) -0.001(5) 0.000(6) -0.004(5)
O6 0.036(7) 0.080(8) 0.032(5) -0.032(5) 0.001(4) 0.008(6)
C3 0.023(8) 0.017(6) 0.025(6) -0.003(5) 0.005(5) -0.004(5)
C2 0.036(8) 0.010(5) 0.026(6) 0.006(5) 0.009(5) 0.004(5)
O1 0.038(6) 0.011(4) 0.041(5) -0.007(4) 0.020(4) 0.001(4)

loop_
_atom_type_symbol
_atom_type_description
_atom_type_scat_dispersion_real
_atom_type_scat_dispersion_imag
_atom_type_scat_source
C C 0.0033 0.0016 'International Tables Vol C Tables 4.2.6.8 and 6.1.1.4'
H H 0.0000 0.0000 'International Tables Vol C Tables 4.2.6.8 and 6.1.1.4'
O O 0.0106 0.0060 'International Tables Vol C Tables 4.2.6.8 and 6.1.1.4'
Gd Gd -0.1653 3.9035 'International Tables Vol C Tables 4.2.6.8 and 6.1.1.4'

loop_
_geom_angle_atom_site_label_1
_geom_angle_atom_site_label_2
_geom_angle_atom_site_label_3
_geom_angle
_geom_angle_site_symmetry_1
_geom_angle_site_symmetry_3
O6 Gd1 O6 66.2(3) . 3_757
O6 Gd1 O2 83.0(4) . 1_545
O6 Gd1 O2 115.5(4) 3_757 1_545
O6 Gd1 O1 91.6(4) . .
O6 Gd1 O1 87.5(4) 3_757 .
O2 Gd1 O1 151.1(3) 1_545 .
O6 Gd1 O1W 145.7(3) . .
O6 Gd1 O1W 148.1(3) 3_757 .
O2 Gd1 O1W 79.6(3) 1_545 .
O1 Gd1 O1W 89.7(3) . .
O6 Gd1 O4 124.6(3) . .
O6 Gd1 O4 76.1(3) 3_757 .
O2 Gd1 O4 78.3(3) 1_545 .
O1 Gd1 O4 126.6(2) . .
O1W Gd1 O4 80.2(3) . .
O6 Gd1 O3 138.0(3) . .
O6 Gd1 O3 78.7(3) 3_757 .
O2 Gd1 O3 134.9(3) 1_545 .
O1 Gd1 O3 63.6(2) . .
O1W Gd1 O3 71.6(3) . .
O4 Gd1 O3 63.4(2) . .
O6 Gd1 O2W 75.7(3) . .
O6 Gd1 O2W 138.2(3) 3_757 .
O2 Gd1 O2W 74.4(3) 1_545 .
O1 Gd1 O2W 76.7(3) . .
O1W Gd1 O2W 71.3(3) . .
O4 Gd1 O2W 143.4(3) . .
O3 Gd1 O2W 124.6(3) . .
O6 Gd1 Gd1 33.3(2) . 3_757
O6 Gd1 Gd1 32.9(2) 3_757 3_757
O2 Gd1 Gd1 100.7(3) 1_545 3_757
O1 Gd1 Gd1 89.5(2) . 3_757
O1W Gd1 Gd1 178.66(19) . 3_757
O4 Gd1 Gd1 101.11(19) . 3_757
O3 Gd1 Gd1 108.90(19) . 3_757
O2W Gd1 Gd1 107.5(2) . 3_757
Gd1 O1W H1WA 102.5 . .
Gd1 O1W H1WB 132.9 . .
H1WA O1W H1WB 110.4 . .
O2 C1 O1 123.4(12) . .
O2 C1 C2 117.4(10) . .
O1 C1 C2 119.1(9) . .
C4 O4 Gd1 125.9(7) . .
C3 O3 C2 114.4(8) . .
C3 O3 Gd1 121.7(6) . .
C2 O3 Gd1 122.3(6) . .
C1 O2 Gd1 155.1(8) . 1_565
Gd1 O2W H2WA 109.8 . .
Gd1 O2W H2WB 111.2 . .
H2WA O2W H2WB 106.6 . .
O5 C4 O4 124.1(11) . .
O5 C4 C3 117.1(10) . .
O4 C4 C3 118.7(10) . .
Gd1 O6 Gd1 113.8(3) . 3_757
Gd1 O6 H6 114.1 . .
Gd1 O6 H6 130.7 3_757 .
O3 C3 C4 109.8(9) . .
O3 C3 H3A 109.7 . .
C4 C3 H3A 109.7 . .
O3 C3 H3B 109.7 . .
C4 C3 H3B 109.7 . .
H3A C3 H3B 108.2 . .
O3 C2 C1 107.7(9) . .
O3 C2 H2A 110.2 . .
C1 C2 H2A 110.2 . .
O3 C2 H2B 110.2 . .
C1 C2 H2B 110.2 . .
H2A C2 H2B 108.5 . .
C1 O1 Gd1 125.9(7) . .

loop_
_geom_bond_atom_site_label_1
_geom_bond_atom_site_label_2
_geom_bond_distance
_geom_bond_site_symmetry_2
Gd1 O6 2.260(10) .
Gd1 O6 2.284(9) 3_757
Gd1 O2 2.377(9) 1_545
Gd1 O1 2.416(8) .
Gd1 O1W 2.437(9) .
Gd1 O4 2.439(7) .
Gd1 O3 2.508(7) .
Gd1 O2W 2.520(8) .
Gd1 Gd1 3.8061(16) 3_757
O1W H1WA 0.8509 .
O1W H1WB 0.8515 .
C1 O2 1.248(14) .
C1 O1 1.272(13) .
C1 C2 1.508(16) .
O4 C4 1.267(14) .
O3 C3 1.434(12) .
O3 C2 1.453(12) .
O2 Gd1 2.377(9) 1_565
O5 C4 1.263(14) .
O2W H2WA 0.8560 .
O2W H2WB 0.8524 .
C4 C3 1.495(16) .
O6 Gd1 2.284(9) 3_757
O6 H6 0.8414 .
C3 H3A 0.9700 .
C3 H3B 0.9700 .
C2 H2A 0.9700 .
C2 H2B 0.9700 .

loop_
_geom_torsion_atom_site_label_1
_geom_torsion_atom_site_label_2
_geom_torsion_atom_site_label_3
_geom_torsion_atom_site_label_4
_geom_torsion
_geom_torsion_site_symmetry_1
_geom_torsion_site_symmetry_4
O6 Gd1 O4 C4 127.9(9) . .
O6 Gd1 O4 C4 80.4(10) 3_757 .
O2 Gd1 O4 C4 -159.3(10) 1_545 .
O1 Gd1 O4 C4 4.2(11) . .
O1W Gd1 O4 C4 -78.0(9) . .
O3 Gd1 O4 C4 -3.8(9) . .
O2W Gd1 O4 C4 -116.9(10) . .
Gd1 Gd1 O4 C4 101.9(9) 3_757 .
O6 Gd1 O3 C3 -107.1(9) . .
O6 Gd1 O3 C3 -73.9(8) 3_757 .
O2 Gd1 O3 C3 41.1(10) 1_545 .
O1 Gd1 O3 C3 -166.7(9) . .
O1W Gd1 O3 C3 94.1(8) . .
O4 Gd1 O3 C3 6.1(8) . .
O2W Gd1 O3 C3 144.3(8) . .
Gd1 Gd1 O3 C3 -87.2(8) 3_757 .
O6 Gd1 O3 C2 57.6(10) . .
O6 Gd1 O3 C2 90.9(9) 3_757 .
O2 Gd1 O3 C2 -154.2(8) 1_545 .
O1 Gd1 O3 C2 -2.0(8) . .
O1W Gd1 O3 C2 -101.1(8) . .
O4 Gd1 O3 C2 170.8(9) . .
O2W Gd1 O3 C2 -51.0(9) . .
Gd1 Gd1 O3 C2 77.6(8) 3_757 .
O1 C1 O2 Gd1 -165.0(14) . 1_565
C2 C1 O2 Gd1 12(3) . 1_565
Gd1 O4 C4 O5 177.8(9) . .
Gd1 O4 C4 C3 1.2(15) . .
O6 Gd1 O6 Gd1 0.0 3_757 3_757
O2 Gd1 O6 Gd1 -121.9(5) 1_545 3_757
O1 Gd1 O6 Gd1 86.6(5) . 3_757
O1W Gd1 O6 Gd1 178.4(3) . 3_757
O4 Gd1 O6 Gd1 -51.4(7) . 3_757
O3 Gd1 O6 Gd1 36.0(8) . 3_757
O2W Gd1 O6 Gd1 162.4(6) . 3_757
C2 O3 C3 C4 -173.4(10) . .
Gd1 O3 C3 C4 -7.6(13) . .
O5 C4 C3 O3 -172.7(10) . .
O4 C4 C3 O3 4.1(15) . .
C3 O3 C2 C1 162.5(10) . .
Gd1 O3 C2 C1 -3.3(13) . .
O2 C1 C2 O3 -166.2(11) . .
O1 C1 C2 O3 10.9(16) . .
O2 C1 O1 Gd1 161.9(9) . .
C2 C1 O1 Gd1 -15.0(17) . .
O6 Gd1 O1 C1 -135.5(11) . .
O6 Gd1 O1 C1 -69.4(11) 3_757 .
O2 Gd1 O1 C1 146.2(10) 1_545 .
O1W Gd1 O1 C1 78.8(11) . .
O4 Gd1 O1 C1 1.2(12) . .
O3 Gd1 O1 C1 9.2(10) . .
O2W Gd1 O1 C1 149.6(11) . .
Gd1 Gd1 O1 C1 -102.3(10) 3_757 .
